data_8103202
loop_
_publ_author_name
'Ping Liu'
'Shihui Li'
'Zhen Liu'
'Zhiling Feng'
'Xiaojing Sun'

_publ_section_title
;
 Crystal structure of hexaimidazolenickel(II) 4,4'-biphenyldisulfonate,
 [Ni(C3H4N2)6][C12H8S2O6]
;
_journal_issue 4
_journal_name_full 'Zeitschrift f\"ur Kristallographie - New Crystal Structures'
_journal_page_first 511
_journal_volume 226
_journal_year 2011
_chemical_formula_sum 'C30 H32 N12 Ni O6 S2'
_chemical_formula_weight 779.51
_space_group_IT_number 2
_symmetry_cell_setting triclinic
_symmetry_space_group_name_Hall '-P 1'
_symmetry_space_group_name_H-M 'P -1'
_atom_sites_solution_hydrogens geom
_atom_sites_solution_primary direct
_atom_sites_solution_secondary difmap
_audit_creation_method SHELXL-97
_cell_angle_alpha 103.129(5)
_cell_angle_beta 92.989(5)
_cell_angle_gamma 108.096(5)
_cell_formula_units_Z 1
_cell_length_a 8.829(3)
_cell_length_b 9.303(3)
_cell_length_c 11.601(4)
_cell_measurement_reflns_used 2918
_cell_measurement_temperature 273(2)
_cell_measurement_theta_max 25.0
_cell_measurement_theta_min 2.38
_cell_volume 874.3(5)
_computing_cell_refinement 'Bruker SMART'
_computing_data_collection 'Bruker SMART'
_computing_data_reduction 'Bruker SAINT'
_computing_molecular_graphics 'Bruker SHELXTL'
_computing_publication_material 'Bruker SHELXTL'
_computing_structure_refinement 'SHELXL-97 (Sheldrick, 1997)'
_computing_structure_solution 'SHELXS-97 (Sheldrick, 1990)'
_diffrn_ambient_temperature 273(2)
_diffrn_measured_fraction_theta_full 0.947
_diffrn_measured_fraction_theta_max 0.947
_diffrn_measurement_device_type 'Bruker Smart 1000 CCD diffractometer'
_diffrn_measurement_method 'phi and omega scans'
_diffrn_radiation_monochromator graphite
_diffrn_radiation_source 'fine-focus sealed tube'
_diffrn_radiation_type MoK\a
_diffrn_radiation_wavelength 0.71073
_diffrn_reflns_av_R_equivalents 0.0135
_diffrn_reflns_av_sigmaI/netI 0.0254
_diffrn_reflns_limit_h_max 8
_diffrn_reflns_limit_h_min -10
_diffrn_reflns_limit_k_max 11
_diffrn_reflns_limit_k_min -11
_diffrn_reflns_limit_l_max 13
_diffrn_reflns_limit_l_min -13
_diffrn_reflns_number 4267
_diffrn_reflns_theta_full 25.00
_diffrn_reflns_theta_max 25.00
_diffrn_reflns_theta_min 2.38
_exptl_absorpt_coefficient_mu 0.735
_exptl_absorpt_correction_T_max 0.8977
_exptl_absorpt_correction_T_min 0.7624
_exptl_absorpt_correction_type multi-scan
_exptl_absorpt_process_details '(SADABS; Bruker, 2001)'
_exptl_crystal_colour blue
_exptl_crystal_density_diffrn 1.481
_exptl_crystal_density_method 'not measured'
_exptl_crystal_description block
_exptl_crystal_F_000 404
_exptl_crystal_size_max 0.39
_exptl_crystal_size_mid 0.33
_exptl_crystal_size_min 0.15
_refine_diff_density_max 0.200
_refine_diff_density_min -0.338
_refine_diff_density_rms 0.050
_refine_ls_extinction_method none
_refine_ls_goodness_of_fit_ref 1.048
_refine_ls_hydrogen_treatment constr
_refine_ls_matrix_type full
_refine_ls_number_parameters 232
_refine_ls_number_reflns 2918
_refine_ls_number_restraints 0
_refine_ls_restrained_S_all 1.048
_refine_ls_R_factor_all 0.0346
_refine_ls_R_factor_gt 0.0290
_refine_ls_shift/su_max 0.000
_refine_ls_shift/su_mean 0.000
_refine_ls_structure_factor_coef Fsqd
_refine_ls_weighting_details 'calc w=1/[\s^2^(Fo^2^)+(0.0443P)^2^+0.3537P] where P=(Fo^2^+2Fc^2^)/3'
_refine_ls_weighting_scheme calc
_refine_ls_wR_factor_gt 0.0776
_refine_ls_wR_factor_ref 0.0821
_reflns_number_gt 2544
_reflns_number_total 2918
_reflns_threshold_expression >2sigma(I)
_cod_data_source_file 1267-3499.cff
_cod_data_source_block 12271m
_cod_original_cell_volume 874.2(5)
_cod_database_code 8103202

loop_
_symmetry_equiv_pos_as_xyz
'x, y, z'
'-x, -y, -z'

loop_
_atom_site_label
_atom_site_type_symbol
_atom_site_fract_x
_atom_site_fract_y
_atom_site_fract_z
_atom_site_U_iso_or_equiv
_atom_site_adp_type
_atom_site_occupancy
_atom_site_symmetry_multiplicity
_atom_site_calc_flag
_atom_site_refinement_flags
Ni1 Ni 0.5000 1.0000 0.5000 0.02931(12) Uani 1 2 d S
S1 S 0.09736(6) 0.82064(5) 0.97901(4) 0.03135(14) Uani 1 1 d .
N1 N 0.3126(2) 0.78553(19) 0.40738(15) 0.0364(4) Uani 1 1 d .
N3 N 0.3349(2) 1.0578(2) 0.61137(15) 0.0359(4) Uani 1 1 d .
N5 N 0.4360(2) 1.12055(19) 0.37983(14) 0.0339(4) Uani 1 1 d .
C1 C 0.2335(2) 0.7134(2) 0.97531(18) 0.0313(4) Uani 1 1 d .
C2 C 0.1787(3) 0.5519(2) 0.9395(2) 0.0480(6) Uani 1 1 d .
H2A H 0.0716 0.4982 0.9081 0.058 Uiso 1 1 calc R
O1 O 0.04096(17) 0.82582(17) 1.09404(13) 0.0404(4) Uani 1 1 d .
O2 O 0.19191(19) 0.97440(16) 0.96806(14) 0.0424(4) Uani 1 1 d .
O3 O -0.02927(19) 0.73555(17) 0.87936(14) 0.0477(4) Uani 1 1 d .
N4 N 0.1720(2) 1.0550(2) 0.74773(16) 0.0465(5) Uani 1 1 d .
H4A H 0.1263 1.0347 0.8086 0.056 Uiso 1 1 calc R
N2 N 0.1850(3) 0.5581(2) 0.28201(19) 0.0540(5) Uani 1 1 d .
H2B H 0.1650 0.4779 0.2221 0.065 Uiso 1 1 calc R
C12 C 0.2899(3) 1.0072(3) 0.70557(19) 0.0396(5) Uani 1 1 d .
H12A H 0.3353 0.9454 0.7386 0.048 Uiso 1 1 calc R
C9 C 0.3187(3) 0.6824(3) 0.3099(2) 0.0462(6) Uani 1 1 d .
H9A H 0.4052 0.6950 0.2663 0.055 Uiso 1 1 calc R
N6 N 0.3151(3) 1.1624(3) 0.2281(2) 0.0644(6) Uani 1 1 d .
H6A H 0.2487 1.1455 0.1657 0.077 Uiso 1 1 calc R
C15 C 0.3224(3) 1.0579(3) 0.2881(2) 0.0436(5) Uani 1 1 d .
H15A H 0.2557 0.9540 0.2676 0.052 Uiso 1 1 calc R
C7 C 0.1654(3) 0.7204(3) 0.4404(2) 0.0521(6) Uani 1 1 d .
H7A H 0.1250 0.7661 0.5062 0.062 Uiso 1 1 calc R
C10 C 0.2379(3) 1.1432(3) 0.5946(2) 0.0546(7) Uani 1 1 d .
H10A H 0.2410 1.1950 0.5345 0.066 Uiso 1 1 calc R
C13 C 0.5039(3) 1.2739(3) 0.3771(2) 0.0518(6) Uani 1 1 d .
H13A H 0.5878 1.3486 0.4317 0.062 Uiso 1 1 calc R
C11 C 0.1368(3) 1.1408(4) 0.6783(2) 0.0612(7) Uani 1 1 d .
H11A H 0.0587 1.1890 0.6862 0.073 Uiso 1 1 calc R
C8 C 0.0876(3) 0.5803(3) 0.3638(3) 0.0619(7) Uani 1 1 d .
H8A H -0.0138 0.5125 0.3671 0.074 Uiso 1 1 calc R
C14 C 0.4298(4) 1.2988(3) 0.2825(3) 0.0708(9) Uani 1 1 d .
H14A H 0.4534 1.3921 0.2596 0.085 Uiso 1 1 calc R
C4 C 0.4445(2) 0.5446(2) 0.99379(17) 0.0303(4) Uani 1 1 d .
C5 C 0.4980(3) 0.7073(2) 1.0256(2) 0.0404(5) Uani 1 1 d .
H5A H 0.6063 0.7616 1.0528 0.049 Uiso 1 1 calc R
C6 C 0.3935(3) 0.7904(2) 1.0177(2) 0.0400(5) Uani 1 1 d .
H6B H 0.4320 0.8992 1.0413 0.048 Uiso 1 1 calc R
C3 C 0.2833(3) 0.4700(2) 0.9503(2) 0.0482(6) Uani 1 1 d .
H3A H 0.2439 0.3613 0.9275 0.058 Uiso 1 1 calc R

loop_
_atom_site_aniso_label
_atom_site_aniso_U_11
_atom_site_aniso_U_22
_atom_site_aniso_U_33
_atom_site_aniso_U_23
_atom_site_aniso_U_13
_atom_site_aniso_U_12
Ni1 0.0322(2) 0.0303(2) 0.0235(2) 0.00244(14) 0.00120(15) 0.01131(16)
S1 0.0334(3) 0.0259(3) 0.0324(3) 0.0021(2) -0.0021(2) 0.0114(2)
N1 0.0414(10) 0.0339(9) 0.0297(9) 0.0033(7) -0.0031(8) 0.0114(8)
N3 0.0382(10) 0.0387(9) 0.0299(9) 0.0040(7) 0.0045(8) 0.0149(8)
N5 0.0368(9) 0.0373(9) 0.0278(9) 0.0059(7) 0.0022(8) 0.0147(8)
C1 0.0344(11) 0.0286(10) 0.0301(10) 0.0043(8) 0.0032(9) 0.0117(9)
C2 0.0324(12) 0.0306(11) 0.0695(16) -0.0048(11) -0.0082(11) 0.0094(9)
O1 0.0383(8) 0.0435(8) 0.0397(8) 0.0062(7) 0.0063(7) 0.0170(7)
O2 0.0477(9) 0.0300(7) 0.0500(9) 0.0118(7) 0.0031(7) 0.0131(7)
O3 0.0513(10) 0.0394(8) 0.0452(9) -0.0045(7) -0.0160(8) 0.0197(8)
N4 0.0418(11) 0.0612(12) 0.0346(10) 0.0079(9) 0.0141(9) 0.0160(10)
N2 0.0621(14) 0.0372(11) 0.0477(12) -0.0085(9) -0.0148(11) 0.0129(10)
C12 0.0419(12) 0.0429(12) 0.0309(11) 0.0035(9) 0.0037(10) 0.0141(10)
C9 0.0536(14) 0.0378(12) 0.0381(12) -0.0023(10) -0.0022(11) 0.0123(11)
N6 0.0743(16) 0.0622(14) 0.0503(13) 0.0208(11) -0.0251(12) 0.0143(12)
C15 0.0456(13) 0.0472(13) 0.0353(12) 0.0104(10) -0.0035(10) 0.0131(11)
C7 0.0414(13) 0.0523(14) 0.0492(15) 0.0000(12) 0.0025(11) 0.0067(11)
C10 0.0638(16) 0.0734(17) 0.0469(14) 0.0237(13) 0.0204(13) 0.0429(15)
C13 0.0599(15) 0.0396(13) 0.0499(14) 0.0111(11) -0.0105(12) 0.0112(12)
C11 0.0602(16) 0.089(2) 0.0522(16) 0.0195(14) 0.0193(13) 0.0474(16)
C8 0.0453(15) 0.0517(15) 0.0689(19) 0.0023(14) -0.0062(14) -0.0002(13)
C14 0.088(2) 0.0501(16) 0.0692(19) 0.0263(14) -0.0208(17) 0.0130(15)
C4 0.0297(10) 0.0270(9) 0.0316(11) 0.0034(8) 0.0057(9) 0.0088(8)
C5 0.0278(11) 0.0283(10) 0.0591(15) 0.0077(10) -0.0016(10) 0.0045(9)
C6 0.0367(12) 0.0229(10) 0.0560(14) 0.0072(9) 0.0013(10) 0.0066(9)
C3 0.0346(12) 0.0233(10) 0.0761(18) -0.0041(10) -0.0044(12) 0.0084(9)

loop_
_atom_type_symbol
_atom_type_description
_atom_type_scat_dispersion_real
_atom_type_scat_dispersion_imag
_atom_type_scat_source
C C 0.0033 0.0016 'International Tables Vol C Tables 4.2.6.8 and 6.1.1.4'
H H 0.0000 0.0000 'International Tables Vol C Tables 4.2.6.8 and 6.1.1.4'
N N 0.0061 0.0033 'International Tables Vol C Tables 4.2.6.8 and 6.1.1.4'
O O 0.0106 0.0060 'International Tables Vol C Tables 4.2.6.8 and 6.1.1.4'
S S 0.1246 0.1234 'International Tables Vol C Tables 4.2.6.8 and 6.1.1.4'
Ni Ni 0.3393 1.1124 'International Tables Vol C Tables 4.2.6.8 and 6.1.1.4'

loop_
_geom_angle_atom_site_label_1
_geom_angle_atom_site_label_2
_geom_angle_atom_site_label_3
_geom_angle
_geom_angle_site_symmetry_1
_geom_angle_site_symmetry_3
N3 Ni1 N3 180.000(1) 2_676 .
N3 Ni1 N5 90.02(7) 2_676 .
N3 Ni1 N5 89.98(7) . .
N3 Ni1 N5 89.98(7) 2_676 2_676
N3 Ni1 N5 90.02(7) . 2_676
N5 Ni1 N5 180.000(1) . 2_676
N3 Ni1 N1 90.87(7) 2_676 .
N3 Ni1 N1 89.13(7) . .
N5 Ni1 N1 91.11(7) . .
N5 Ni1 N1 88.89(7) 2_676 .
N3 Ni1 N1 89.13(7) 2_676 2_676
N3 Ni1 N1 90.87(7) . 2_676
N5 Ni1 N1 88.89(7) . 2_676
N5 Ni1 N1 91.11(7) 2_676 2_676
N1 Ni1 N1 180.0 . 2_676
O1 S1 O3 113.27(10) . .
O1 S1 O2 112.45(9) . .
O3 S1 O2 112.88(10) . .
O1 S1 C1 104.82(9) . .
O3 S1 C1 106.96(9) . .
O2 S1 C1 105.65(9) . .
C9 N1 C7 104.4(2) . .
C9 N1 Ni1 127.56(16) . .
C7 N1 Ni1 127.94(15) . .
C12 N3 C10 104.34(18) . .
C12 N3 Ni1 127.81(15) . .
C10 N3 Ni1 127.52(15) . .
C15 N5 C13 105.23(18) . .
C15 N5 Ni1 125.54(15) . .
C13 N5 Ni1 129.19(15) . .
C6 C1 C2 118.93(19) . .
C6 C1 S1 119.98(15) . .
C2 C1 S1 120.87(16) . .
C1 C2 C3 120.0(2) . .
C1 C2 H2A 120.0 . .
C3 C2 H2A 120.0 . .
C12 N4 C11 107.71(19) . .
C12 N4 H4A 126.1 . .
C11 N4 H4A 126.1 . .
C8 N2 C9 107.7(2) . .
C8 N2 H2B 126.1 . .
C9 N2 H2B 126.1 . .
N3 C12 N4 111.9(2) . .
N3 C12 H12A 124.1 . .
N4 C12 H12A 124.1 . .
N1 C9 N2 111.4(2) . .
N1 C9 H9A 124.3 . .
N2 C9 H9A 124.3 . .
C15 N6 C14 107.9(2) . .
C15 N6 H6A 126.1 . .
C14 N6 H6A 126.1 . .
N5 C15 N6 111.2(2) . .
N5 C15 H15A 124.4 . .
N6 C15 H15A 124.4 . .
C8 C7 N1 110.0(2) . .
C8 C7 H7A 125.0 . .
N1 C7 H7A 125.0 . .
C11 C10 N3 109.9(2) . .
C11 C10 H10A 125.1 . .
N3 C10 H10A 125.1 . .
C14 C13 N5 109.3(2) . .
C14 C13 H13A 125.4 . .
N5 C13 H13A 125.4 . .
N4 C11 C10 106.2(2) . .
N4 C11 H11A 126.9 . .
C10 C11 H11A 126.9 . .
N2 C8 C7 106.4(2) . .
N2 C8 H8A 126.8 . .
C7 C8 H8A 126.8 . .
N6 C14 C13 106.4(2) . .
N6 C14 H14A 126.8 . .
C13 C14 H14A 126.8 . .
C3 C4 C5 116.79(18) . .
C3 C4 C4 121.7(2) . 2_667
C5 C4 C4 121.5(2) . 2_667
C6 C5 C4 121.49(19) . .
C6 C5 H5A 119.3 . .
C4 C5 H5A 119.3 . .
C1 C6 C5 120.56(19) . .
C1 C6 H6B 119.7 . .
C5 C6 H6B 119.7 . .
C4 C3 C2 122.17(19) . .
C4 C3 H3A 118.9 . .
C2 C3 H3A 118.9 . .

loop_
_geom_bond_atom_site_label_1
_geom_bond_atom_site_label_2
_geom_bond_distance
_geom_bond_site_symmetry_2
Ni1 N3 2.1099(17) 2_676
Ni1 N3 2.1099(17) .
Ni1 N5 2.1312(16) .
Ni1 N5 2.1312(16) 2_676
Ni1 N1 2.1592(18) .
Ni1 N1 2.1592(18) 2_676
S1 O1 1.4442(16) .
S1 O3 1.4535(16) .
S1 O2 1.4529(15) .
S1 C1 1.781(2) .
N1 C9 1.322(3) .
N1 C7 1.368(3) .
N3 C12 1.318(3) .
N3 C10 1.370(3) .
N5 C15 1.313(3) .
N5 C13 1.373(3) .
C1 C6 1.374(3) .
C1 C2 1.381(3) .
C2 C3 1.385(3) .
C2 H2A 0.9300 .
N4 C12 1.328(3) .
N4 C11 1.342(3) .
N4 H4A 0.8600 .
N2 C8 1.338(4) .
N2 C9 1.333(3) .
N2 H2B 0.8600 .
C12 H12A 0.9300 .
C9 H9A 0.9300 .
N6 C15 1.332(3) .
N6 C14 1.344(4) .
N6 H6A 0.8600 .
C15 H15A 0.9300 .
C7 C8 1.347(4) .
C7 H7A 0.9300 .
C10 C11 1.352(4) .
C10 H10A 0.9300 .
C13 C14 1.349(3) .
C13 H13A 0.9300 .
C11 H11A 0.9300 .
C8 H8A 0.9300 .
C14 H14A 0.9300 .
C4 C3 1.383(3) .
C4 C5 1.390(3) .
C4 C4 1.489(4) 2_667
C5 C6 1.387(3) .
C5 H5A 0.9300 .
C6 H6B 0.9300 .
C3 H3A 0.9300 .

loop_
_geom_hbond_atom_site_label_D
_geom_hbond_atom_site_label_H
_geom_hbond_atom_site_label_A
_geom_hbond_distance_DH
_geom_hbond_distance_HA
_geom_hbond_distance_DA
_geom_hbond_angle_DHA
_geom_hbond_site_symmetry_A
N4 H4A O2 0.86 2.15 2.834(3) 135.9 .
N4 H4A O1 0.86 2.42 2.977(2) 123.3 2_577
N2 H2B O3 0.86 2.02 2.816(3) 153.7 2_566
N6 H6A O2 0.86 2.40 3.069(3) 134.9 1_554
N6 H6A O3 0.86 2.60 3.243(3) 132.9 2_576

loop_
_geom_torsion_atom_site_label_1
_geom_torsion_atom_site_label_2
_geom_torsion_atom_site_label_3
_geom_torsion_atom_site_label_4
_geom_torsion
_geom_torsion_site_symmetry_1
N3 Ni1 N1 C9 -7.04(18) 2_676
N3 Ni1 N1 C9 172.96(18) .
N5 Ni1 N1 C9 83.00(18) .
N5 Ni1 N1 C9 -97.00(18) 2_676
N1 Ni1 N1 C9 -43(100) 2_676
N3 Ni1 N1 C7 168.12(19) 2_676
N3 Ni1 N1 C7 -11.88(19) .
N5 Ni1 N1 C7 -101.84(19) .
N5 Ni1 N1 C7 78.16(19) 2_676
N1 Ni1 N1 C7 132(100) 2_676
N3 Ni1 N3 C12 31(100) 2_676
N5 Ni1 N3 C12 171.89(19) .
N5 Ni1 N3 C12 -8.11(19) 2_676
N1 Ni1 N3 C12 80.78(19) .
N1 Ni1 N3 C12 -99.22(19) 2_676
N3 Ni1 N3 C10 -141(100) 2_676
N5 Ni1 N3 C10 -0.5(2) .
N5 Ni1 N3 C10 179.5(2) 2_676
N1 Ni1 N3 C10 -91.6(2) .
N1 Ni1 N3 C10 88.4(2) 2_676
N3 Ni1 N5 C15 89.09(18) 2_676
N3 Ni1 N5 C15 -90.91(18) .
N5 Ni1 N5 C15 51(100) 2_676
N1 Ni1 N5 C15 -1.79(18) .
N1 Ni1 N5 C15 178.21(18) 2_676
N3 Ni1 N5 C13 -88.5(2) 2_676
N3 Ni1 N5 C13 91.5(2) .
N5 Ni1 N5 C13 -127(100) 2_676
N1 Ni1 N5 C13 -179.3(2) .
N1 Ni1 N5 C13 0.7(2) 2_676
O1 S1 C1 C6 -89.20(19) .
O3 S1 C1 C6 150.27(18) .
O2 S1 C1 C6 29.8(2) .
O1 S1 C1 C2 85.4(2) .
O3 S1 C1 C2 -35.2(2) .
O2 S1 C1 C2 -155.67(19) .
C6 C1 C2 C3 2.1(4) .
S1 C1 C2 C3 -172.5(2) .
C10 N3 C12 N4 0.1(3) .
Ni1 N3 C12 N4 -173.68(14) .
C11 N4 C12 N3 0.2(3) .
C7 N1 C9 N2 -0.5(3) .
Ni1 N1 C9 N2 175.57(14) .
C8 N2 C9 N1 0.1(3) .
C13 N5 C15 N6 0.0(3) .
Ni1 N5 C15 N6 -178.01(17) .
C14 N6 C15 N5 0.5(3) .
C9 N1 C7 C8 0.7(3) .
Ni1 N1 C7 C8 -175.38(17) .
C12 N3 C10 C11 -0.4(3) .
Ni1 N3 C10 C11 173.45(19) .
C15 N5 C13 C14 -0.6(3) .
Ni1 N5 C13 C14 177.4(2) .
C12 N4 C11 C10 -0.4(3) .
N3 C10 C11 N4 0.5(3) .
C9 N2 C8 C7 0.3(3) .
N1 C7 C8 N2 -0.6(3) .
C15 N6 C14 C13 -0.9(4) .
N5 C13 C14 N6 0.9(4) .
C3 C4 C5 C6 2.1(3) .
C4 C4 C5 C6 -177.9(2) 2_667
C2 C1 C6 C5 -0.6(3) .
S1 C1 C6 C5 174.03(18) .
C4 C5 C6 C1 -1.5(4) .
C5 C4 C3 C2 -0.6(4) .
C4 C4 C3 C2 179.3(3) 2_667
C1 C2 C3 C4 -1.5(4) .
